data_4344464
loop_
_publ_author_name
'Brown, Jessie L.'
'Davis, Benjamin L.'
'Scott, Brian L.'
'Gaunt, Andrew J.'

_publ_section_title
;
 Early-Lanthanide(III) Acetonitrile-Solvento Adducts with Iodide and
 Noncoordinating Anions.
;
_journal_issue 24
_journal_name_full 'Inorganic chemistry'
_journal_page_first 11958
_journal_page_last 11968
_journal_paper_doi 10.1021/acs.inorgchem.5b02291
_journal_volume 54
_journal_year 2015
_chemical_formula_sum 'C20 H30 Al3 Ce Cl12 N10'
_chemical_formula_weight 1057.00
_chemical_name_systematic
; 
 ? 
;
_space_group_IT_number 4
_symmetry_cell_setting monoclinic
_symmetry_space_group_name_Hall 'P 2yb'
_symmetry_space_group_name_H-M 'P 1 21 1'
_atom_sites_solution_hydrogens geom
_atom_sites_solution_primary direct
_atom_sites_solution_secondary difmap
_audit_creation_method SHELXL-97
_cell_angle_alpha 90.00
_cell_angle_beta 108.504(1)
_cell_angle_gamma 90.00
_cell_formula_units_Z 2
_cell_length_a 13.0371(9)
_cell_length_b 13.1648(9)
_cell_length_c 14.1776(9)
_cell_measurement_temperature 100(1)
_cell_volume 2307.5(3)
_computing_cell_refinement 'SAINT+, v. 7.66a (Bruker AXS, 2009)'
_computing_data_collection 'APEX II, v. 7.0 (Bruker AXS, 2009)'
_computing_data_reduction 'SAINT+, v. 7.66a (Bruker AXS, 2009)'
_computing_molecular_graphics 'SHELXTL, v. 6.14, (Bruker AXS, 2000)'
_computing_publication_material 'SHELXTL, v. 6.14, (Bruker AXS, 2000)'
_computing_structure_refinement 'SHELXL-97 (Sheldrick, 1997)'
_computing_structure_solution 'SHELXS-97 (Sheldrick, 1990)'
_diffrn_ambient_temperature 100(1)
_diffrn_measured_fraction_theta_full 0.982
_diffrn_measured_fraction_theta_max 0.941
_diffrn_measurement_device_type 'Bruker D8 Quest with CMOS detector'
_diffrn_measurement_method '\w scans'
_diffrn_radiation_monochromator graphite
_diffrn_radiation_source 'fine-focus sealed tube'
_diffrn_radiation_type MoK\a
_diffrn_radiation_wavelength 0.71073
_diffrn_reflns_av_R_equivalents 0.0163
_diffrn_reflns_av_sigmaI/netI 0.0309
_diffrn_reflns_limit_h_max 20
_diffrn_reflns_limit_h_min -20
_diffrn_reflns_limit_k_max 21
_diffrn_reflns_limit_k_min -21
_diffrn_reflns_limit_l_max 22
_diffrn_reflns_limit_l_min -22
_diffrn_reflns_number 53340
_diffrn_reflns_theta_full 25.00
_diffrn_reflns_theta_max 35.38
_diffrn_reflns_theta_min 3.00
_diffrn_standards_decay_% 0
_diffrn_standards_interval_count 0
_diffrn_standards_interval_time 0
_diffrn_standards_number 0
_exptl_absorpt_coefficient_mu 1.765
_exptl_absorpt_correction_T_max 0.6195
_exptl_absorpt_correction_T_min 0.5314
_exptl_absorpt_correction_type multi-scan
_exptl_absorpt_process_details 'SADABS v. 2.03 (Sheldrick, 2008)'
_exptl_crystal_colour colorless
_exptl_crystal_density_diffrn 1.521
_exptl_crystal_density_method 'not measured'
_exptl_crystal_description block
_exptl_crystal_F_000 1042
_exptl_crystal_size_max 0.41
_exptl_crystal_size_mid 0.32
_exptl_crystal_size_min 0.30
_refine_diff_density_max 0.522
_refine_diff_density_min -1.518
_refine_diff_density_rms 0.070
_refine_ls_abs_structure_details 'Flack H D (1983), Acta Cryst. A39, 876-881'
_refine_ls_abs_structure_Flack 0.066(3)
_refine_ls_extinction_method none
_refine_ls_goodness_of_fit_ref 1.044
_refine_ls_hydrogen_treatment constr
_refine_ls_matrix_type full
_refine_ls_number_parameters 425
_refine_ls_number_reflns 19037
_refine_ls_number_restraints 1
_refine_ls_restrained_S_all 1.043
_refine_ls_R_factor_all 0.0175
_refine_ls_R_factor_gt 0.0165
_refine_ls_shift/su_max 0.003
_refine_ls_shift/su_mean 0.000
_refine_ls_structure_factor_coef Fsqd
_refine_ls_weighting_details 'calc w=1/[\s^2^(Fo^2^)+(0.0115P)^2^+0.0000P] where P=(Fo^2^+2Fc^2^)/3'
_refine_ls_weighting_scheme calc
_refine_ls_wR_factor_gt 0.0377
_refine_ls_wR_factor_ref 0.0379
_reflns_number_gt 18442
_reflns_number_total 19037
_reflns_threshold_expression >2sigma(I)
_cod_data_source_file ic5b02291_si_002.cif
_cod_data_source_block Complex_6
_cod_depositor_comments 'Adding full bibliography for 4344459--4344465.cif.'
_cod_original_sg_symbol_H-M 'P 21'
_cod_database_code 4344464

loop_
_symmetry_equiv_pos_as_xyz
'x, y, z'
'-x, y+1/2, -z'

loop_
_atom_site_label
_atom_site_type_symbol
_atom_site_fract_x
_atom_site_fract_y
_atom_site_fract_z
_atom_site_U_iso_or_equiv
_atom_site_adp_type
_atom_site_occupancy
_atom_site_symmetry_multiplicity
_atom_site_calc_flag
_atom_site_refinement_flags
Ce1 Ce 0.282221(4) 0.685509(5) 0.109009(3) 0.00918(1) Uani 1 1 d .
Al1 Al 0.26368(3) 0.88750(3) 0.58693(3) 0.01659(6) Uani 1 1 d .
Al2 Al 0.25529(3) 0.17011(3) 0.01429(3) 0.01834(7) Uani 1 1 d .
Al3 Al 0.23870(3) 0.37283(3) 0.50003(3) 0.01494(6) Uani 1 1 d .
Cl1 Cl 0.20844(3) 0.83575(3) 0.43697(2) 0.02925(7) Uani 1 1 d .
Cl2 Cl 0.39592(3) 0.98974(3) 0.60355(3) 0.02188(6) Uani 1 1 d .
Cl3 Cl 0.13705(3) 0.96001(3) 0.62636(3) 0.02695(6) Uani 1 1 d .
Cl4 Cl 0.32311(3) 0.76176(3) 0.68511(3) 0.03083(7) Uani 1 1 d .
Cl5 Cl 0.15823(2) 0.18348(4) 0.10961(2) 0.03239(6) Uani 1 1 d .
Cl6 Cl 0.24635(4) 0.30850(3) -0.06687(3) 0.03609(8) Uani 1 1 d .
Cl7 Cl 0.19762(3) 0.04700(2) -0.08628(3) 0.02781(7) Uani 1 1 d .
Cl8 Cl 0.41963(3) 0.14333(3) 0.10108(3) 0.03469(8) Uani 1 1 d .
Cl9 Cl 0.20426(3) 0.48953(2) 0.38996(2) 0.02452(6) Uani 1 1 d .
Cl10 Cl 0.22302(3) 0.22653(2) 0.43072(2) 0.02307(6) Uani 1 1 d .
Cl11 Cl 0.13030(2) 0.38243(2) 0.58498(2) 0.01989(5) Uani 1 1 d .
Cl12 Cl 0.40279(3) 0.38866(3) 0.59532(3) 0.02510(7) Uani 1 1 d .
N1 N 0.12551(7) 0.69722(9) 0.18658(7) 0.01838(19) Uani 1 1 d .
N2 N 0.36086(7) 0.68059(10) 0.30298(6) 0.01709(15) Uani 1 1 d .
N3 N 0.29200(9) 0.86792(8) 0.18719(7) 0.01913(18) Uani 1 1 d .
N4 N 0.33094(8) 0.50085(8) 0.17617(7) 0.01788(18) Uani 1 1 d .
N5 N 0.12775(8) 0.55953(8) 0.02151(8) 0.01901(18) Uani 1 1 d .
N6 N 0.32219(8) 0.59417(8) -0.03852(7) 0.01809(17) Uani 1 1 d .
N7 N 0.36905(8) 0.81175(8) 0.01474(8) 0.01981(18) Uani 1 1 d .
N8 N 0.13397(8) 0.77690(8) -0.03311(8) 0.01999(19) Uani 1 1 d .
N9 N 0.49306(7) 0.67407(9) 0.17134(7) 0.01919(19) Uani 1 1 d .
N10 N 0.06211(15) 0.59876(14) 0.74680(11) 0.0510(4) Uani 1 1 d .
C1 C 0.06646(8) 0.69309(11) 0.23142(7) 0.01612(18) Uani 1 1 d .
C2 C -0.00843(8) 0.68805(16) 0.28872(8) 0.0251(2) Uani 1 1 d .
H2A H -0.0771 0.7200 0.2510 0.038 Uiso 1 1 calc R
H2B H 0.0226 0.7239 0.3520 0.038 Uiso 1 1 calc R
H2C H -0.0212 0.6168 0.3018 0.038 Uiso 1 1 calc R
C3 C 0.40097(8) 0.67414(10) 0.38679(8) 0.0164(2) Uani 1 1 d .
C4 C 0.45230(10) 0.66394(10) 0.49369(8) 0.0243(3) Uani 1 1 d .
H4A H 0.5297 0.6786 0.5106 0.036 Uiso 1 1 calc R
H4B H 0.4424 0.5945 0.5141 0.036 Uiso 1 1 calc R
H4C H 0.4193 0.7119 0.5284 0.036 Uiso 1 1 calc R
C5 C 0.30823(10) 0.93567(9) 0.24020(8) 0.0187(2) Uani 1 1 d .
C6 C 0.32949(14) 1.02066(10) 0.30890(10) 0.0303(3) Uani 1 1 d .
H6A H 0.3654 0.9961 0.3766 0.045 Uiso 1 1 calc R
H6B H 0.2611 1.0535 0.3059 0.045 Uiso 1 1 calc R
H6C H 0.3764 1.0698 0.2906 0.045 Uiso 1 1 calc R
C7 C 0.35129(9) 0.42812(9) 0.22240(8) 0.01584(18) Uani 1 1 d .
C8 C 0.37835(10) 0.33616(9) 0.28204(10) 0.0215(2) Uani 1 1 d .
H8A H 0.4078 0.3544 0.3525 0.032 Uiso 1 1 calc R
H8B H 0.4324 0.2973 0.2624 0.032 Uiso 1 1 calc R
H8C H 0.3131 0.2948 0.2713 0.032 Uiso 1 1 calc R
C9 C 0.06477(10) 0.50833(9) -0.03103(10) 0.0202(2) Uani 1 1 d .
C10 C -0.01513(12) 0.44251(12) -0.09790(12) 0.0364(3) Uani 1 1 d .
H10A H 0.0083 0.3716 -0.0855 0.055 Uiso 1 1 calc R
H10B H -0.0227 0.4603 -0.1669 0.055 Uiso 1 1 calc R
H10C H -0.0849 0.4512 -0.0864 0.055 Uiso 1 1 calc R
C11 C 0.32677(9) 0.55653(9) -0.10982(8) 0.01635(19) Uani 1 1 d .
C12 C 0.33341(12) 0.50727(10) -0.19931(9) 0.0235(2) Uani 1 1 d .
H12A H 0.2641 0.4746 -0.2340 0.035 Uiso 1 1 calc R
H12B H 0.3907 0.4559 -0.1813 0.035 Uiso 1 1 calc R
H12C H 0.3498 0.5580 -0.2430 0.035 Uiso 1 1 calc R
C13 C 0.40763(10) 0.86217(9) -0.02994(9) 0.0178(2) Uani 1 1 d .
C14 C 0.45791(12) 0.92639(11) -0.08596(10) 0.0282(3) Uani 1 1 d .
H14A H 0.5352 0.9103 -0.0676 0.042 Uiso 1 1 calc R
H14B H 0.4489 0.9978 -0.0708 0.042 Uiso 1 1 calc R
H14C H 0.4236 0.9144 -0.1573 0.042 Uiso 1 1 calc R
C15 C 0.07592(10) 0.80827(9) -0.10557(9) 0.0197(2) Uani 1 1 d .
C16 C 0.00203(12) 0.84965(12) -0.19741(10) 0.0299(3) Uani 1 1 d .
H16A H 0.0436 0.8831 -0.2352 0.045 Uiso 1 1 calc R
H16B H -0.0462 0.8992 -0.1815 0.045 Uiso 1 1 calc R
H16C H -0.0411 0.7945 -0.2372 0.045 Uiso 1 1 calc R
C17 C 0.58311(8) 0.67820(11) 0.21592(7) 0.01514(17) Uani 1 1 d .
C18 C 0.69704(7) 0.68239(13) 0.27336(8) 0.01925(17) Uani 1 1 d .
H18A H 0.7361 0.6292 0.2504 0.029 Uiso 1 1 calc R
H18B H 0.7057 0.6718 0.3439 0.029 Uiso 1 1 calc R
H18C H 0.7263 0.7490 0.2646 0.029 Uiso 1 1 calc R
C19 C 0.05398(13) 0.62017(12) 0.66728(11) 0.0314(3) Uani 1 1 d .
C20 C 0.04479(12) 0.64737(12) 0.56567(10) 0.0288(3) Uani 1 1 d .
H20A H 0.1132 0.6326 0.5535 0.043 Uiso 1 1 calc R
H20B H 0.0285 0.7200 0.5554 0.043 Uiso 1 1 calc R
H20C H -0.0135 0.6078 0.5196 0.043 Uiso 1 1 calc R

loop_
_atom_site_aniso_label
_atom_site_aniso_U_11
_atom_site_aniso_U_22
_atom_site_aniso_U_33
_atom_site_aniso_U_23
_atom_site_aniso_U_13
_atom_site_aniso_U_12
Ce1 0.00891(2) 0.01002(2) 0.00876(2) -0.00031(2) 0.00301(1) -0.00024(2)
Al1 0.01593(15) 0.01767(16) 0.01621(14) -0.00219(12) 0.00518(12) -0.00205(12)
Al2 0.01819(14) 0.0193(2) 0.01712(14) -0.00136(12) 0.00499(12) -0.00008(12)
Al3 0.01563(14) 0.01475(14) 0.01461(14) 0.00012(11) 0.00506(12) -0.00031(12)
Cl1 0.02900(15) 0.03822(18) 0.01965(13) -0.01145(12) 0.00648(11) -0.00593(13)
Cl2 0.01673(13) 0.02119(14) 0.02812(15) -0.00075(12) 0.00768(11) -0.00391(11)
Cl3 0.02071(13) 0.03099(16) 0.03339(16) -0.00819(13) 0.01461(12) -0.00212(11)
Cl4 0.03363(16) 0.02374(15) 0.03208(16) 0.00851(12) 0.00612(13) -0.00213(12)
Cl5 0.01904(11) 0.05051(18) 0.03098(13) -0.0058(2) 0.01270(10) 0.00025(19)
Cl6 0.0572(2) 0.01565(13) 0.03735(19) 0.00022(13) 0.01780(18) -0.00313(15)
Cl7 0.03814(17) 0.01617(13) 0.02484(14) -0.00194(11) 0.00395(13) -0.00353(12)
Cl8 0.01594(13) 0.0547(2) 0.03181(17) -0.00840(15) 0.00524(12) 0.00553(13)
Cl9 0.03009(15) 0.02080(13) 0.02265(14) 0.00716(10) 0.00833(11) 0.00069(11)
Cl10 0.02991(15) 0.01694(12) 0.02487(14) -0.00472(10) 0.01226(11) -0.00238(11)
Cl11 0.01838(12) 0.02270(13) 0.02056(12) 0.00061(10) 0.00896(10) 0.00241(10)
Cl12 0.01522(13) 0.03057(17) 0.02688(15) -0.00109(13) 0.00293(11) -0.00226(12)
N1 0.0160(4) 0.0232(6) 0.0171(4) -0.0015(4) 0.0069(3) 0.0003(4)
N2 0.0185(4) 0.0178(4) 0.0151(3) -0.0006(4) 0.0055(3) 0.0032(4)
N3 0.0229(5) 0.0167(4) 0.0173(4) -0.0009(3) 0.0056(4) 0.0003(4)
N4 0.0208(5) 0.0160(4) 0.0167(4) 0.0001(3) 0.0057(4) 0.0008(3)
N5 0.0162(4) 0.0180(4) 0.0221(4) -0.0015(4) 0.0052(4) -0.0025(3)
N6 0.0190(4) 0.0195(4) 0.0174(4) -0.0027(3) 0.0081(4) -0.0024(3)
N7 0.0204(4) 0.0181(4) 0.0233(5) 0.0028(4) 0.0104(4) 0.0000(4)
N8 0.0179(4) 0.0193(4) 0.0200(4) 0.0033(4) 0.0022(4) -0.0014(4)
N9 0.0147(4) 0.0242(6) 0.0185(4) 0.0018(4) 0.0049(3) 0.0002(4)
N10 0.0661(11) 0.0581(10) 0.0317(7) 0.0075(7) 0.0196(7) 0.0163(8)
C1 0.0133(4) 0.0196(5) 0.0153(4) -0.0017(5) 0.0043(3) -0.0003(4)
C2 0.0182(4) 0.0399(6) 0.0214(4) -0.0059(7) 0.0122(4) -0.0058(7)
C3 0.0167(4) 0.0175(6) 0.0153(4) -0.0007(4) 0.0057(3) 0.0020(4)
C4 0.0244(5) 0.0342(8) 0.0115(4) -0.0001(4) 0.0018(4) 0.0060(5)
C5 0.0238(5) 0.0145(5) 0.0159(5) 0.0009(4) 0.0039(4) 0.0021(4)
C6 0.0497(9) 0.0177(5) 0.0205(6) -0.0062(4) 0.0070(6) -0.0001(5)
C7 0.0165(5) 0.0147(4) 0.0167(5) -0.0023(4) 0.0058(4) -0.0002(4)
C8 0.0244(6) 0.0143(5) 0.0266(6) 0.0051(4) 0.0091(5) 0.0011(4)
C9 0.0170(5) 0.0186(5) 0.0249(6) -0.0016(4) 0.0064(4) -0.0045(4)
C10 0.0287(7) 0.0325(7) 0.0416(8) -0.0115(6) 0.0022(6) -0.0171(6)
C11 0.0175(5) 0.0157(5) 0.0165(4) -0.0014(4) 0.0063(4) -0.0019(4)
C12 0.0351(7) 0.0216(6) 0.0169(5) -0.0062(4) 0.0127(5) -0.0046(5)
C13 0.0189(5) 0.0167(5) 0.0199(5) 0.0000(4) 0.0090(4) -0.0017(4)
C14 0.0346(7) 0.0279(6) 0.0276(6) 0.0028(5) 0.0176(6) -0.0107(5)
C15 0.0178(5) 0.0191(5) 0.0196(5) 0.0041(4) 0.0022(4) -0.0028(4)
C16 0.0269(6) 0.0322(7) 0.0215(6) 0.0112(5) -0.0050(5) -0.0038(5)
C17 0.0146(4) 0.0158(5) 0.0160(4) -0.0003(4) 0.0064(3) 0.0006(4)
C18 0.0114(3) 0.0225(5) 0.0218(4) 0.0008(6) 0.0022(3) -0.0007(5)
C19 0.0344(7) 0.0322(7) 0.0280(6) 0.0003(5) 0.0102(6) 0.0088(6)
C20 0.0305(7) 0.0308(6) 0.0254(6) 0.0033(5) 0.0095(5) 0.0022(5)

loop_
_atom_type_symbol
_atom_type_description
_atom_type_scat_dispersion_real
_atom_type_scat_dispersion_imag
_atom_type_scat_source
C C 0.0033 0.0016 'International Tables Vol C Tables 4.2.6.8 and 6.1.1.4'
H H 0.0000 0.0000 'International Tables Vol C Tables 4.2.6.8 and 6.1.1.4'
N N 0.0061 0.0033 'International Tables Vol C Tables 4.2.6.8 and 6.1.1.4'
Al Al 0.0645 0.0514 'International Tables Vol C Tables 4.2.6.8 and 6.1.1.4'
Ce Ce -0.2486 2.6331 'International Tables Vol C Tables 4.2.6.8 and 6.1.1.4'
Cl Cl 0.1484 0.1585 'International Tables Vol C Tables 4.2.6.8 and 6.1.1.4'

loop_
_geom_angle_atom_site_label_1
_geom_angle_atom_site_label_2
_geom_angle_atom_site_label_3
_geom_angle
N5 Ce1 N8 69.69(3)
N5 Ce1 N6 69.17(3)
N8 Ce1 N6 83.13(3)
N5 Ce1 N7 123.98(3)
N8 Ce1 N7 69.19(3)
N6 Ce1 N7 69.66(3)
N5 Ce1 N9 134.23(3)
N8 Ce1 N9 137.07(3)
N6 Ce1 N9 77.74(3)
N7 Ce1 N9 68.18(3)
N5 Ce1 N2 118.17(3)
N8 Ce1 N2 140.65(3)
N6 Ce1 N2 136.22(3)
N7 Ce1 N2 117.80(3)
N9 Ce1 N2 67.86(3)
N5 Ce1 N1 69.38(3)
N8 Ce1 N1 79.10(3)
N6 Ce1 N1 138.36(3)
N7 Ce1 N1 134.66(3)
N9 Ce1 N1 137.77(3)
N2 Ce1 N1 69.92(3)
N5 Ce1 N4 69.05(3)
N8 Ce1 N4 138.31(3)
N6 Ce1 N4 77.05(3)
N7 Ce1 N4 133.23(3)
N9 Ce1 N4 73.45(3)
N2 Ce1 N4 67.97(4)
N1 Ce1 N4 91.92(3)
N5 Ce1 N3 135.22(3)
N8 Ce1 N3 80.15(3)
N6 Ce1 N3 139.85(3)
N7 Ce1 N3 70.31(3)
N9 Ce1 N3 90.29(3)
N2 Ce1 N3 68.21(4)
N1 Ce1 N3 73.07(3)
N4 Ce1 N3 136.18(3)
Cl1 Al1 Cl3 111.16(2)
Cl1 Al1 Cl2 108.45(2)
Cl3 Al1 Cl2 110.71(2)
Cl1 Al1 Cl4 109.84(2)
Cl3 Al1 Cl4 109.04(2)
Cl2 Al1 Cl4 107.56(2)
Cl5 Al2 Cl7 109.42(2)
Cl5 Al2 Cl8 109.72(2)
Cl7 Al2 Cl8 109.66(2)
Cl5 Al2 Cl6 109.20(2)
Cl7 Al2 Cl6 109.90(2)
Cl8 Al2 Cl6 108.92(2)
Cl11 Al3 Cl9 110.31(2)
Cl11 Al3 Cl10 109.183(19)
Cl9 Al3 Cl10 110.16(2)
Cl11 Al3 Cl12 110.21(2)
Cl9 Al3 Cl12 109.07(2)
Cl10 Al3 Cl12 107.87(2)
C1 N1 Ce1 169.73(9)
C3 N2 Ce1 175.07(9)
C5 N3 Ce1 164.63(9)
C7 N4 Ce1 166.68(9)
C9 N5 Ce1 168.18(10)
C11 N6 Ce1 171.57(9)
C13 N7 Ce1 175.89(10)
C15 N8 Ce1 168.72(10)
C17 N9 Ce1 165.79(9)
N1 C1 C2 179.81(16)
N2 C3 C4 178.98(14)
N3 C5 C6 179.08(13)
N4 C7 C8 179.30(14)
N5 C9 C10 179.67(17)
N6 C11 C12 179.03(14)
N7 C13 C14 179.36(14)
N8 C15 C16 179.23(15)
N9 C17 C18 179.21(14)
N10 C19 C20 179.38(18)

loop_
_geom_bond_atom_site_label_1
_geom_bond_atom_site_label_2
_geom_bond_distance
Ce1 N5 2.5999(10)
Ce1 N8 2.6021(10)
Ce1 N6 2.6046(10)
Ce1 N7 2.6058(10)
Ce1 N9 2.6109(9)
Ce1 N2 2.6132(9)
Ce1 N1 2.6142(9)
Ce1 N4 2.6145(10)
Ce1 N3 2.6309(10)
Al1 Cl1 2.1287(5)
Al1 Cl3 2.1295(5)
Al1 Cl2 2.1405(5)
Al1 Cl4 2.1433(5)
Al2 Cl5 2.1316(5)
Al2 Cl7 2.1318(5)
Al2 Cl8 2.1344(5)
Al2 Cl6 2.1382(5)
Al3 Cl11 2.1318(5)
Al3 Cl9 2.1337(5)
Al3 Cl10 2.1423(5)
Al3 Cl12 2.1472(5)
N1 C1 1.1447(13)
N2 C3 1.1393(13)
N3 C5 1.1420(15)
N4 C7 1.1430(15)
N5 C9 1.1381(15)
N6 C11 1.1443(14)
N7 C13 1.1389(15)
N8 C15 1.1424(15)
N9 C17 1.1445(13)
N10 C19 1.134(2)
C1 C2 1.4564(14)
C3 C4 1.4558(15)
C5 C6 1.4513(17)
C7 C8 1.4545(16)
C9 C10 1.4518(18)
C11 C12 1.4517(16)
C13 C14 1.4511(16)
C15 C16 1.4575(17)
C17 C18 1.4507(13)
C19 C20 1.452(2)
